data_1576198
loop_
_publ_author_name
'Schomberg-Sanchez, Isaac S'
'Robinson, William C.'
'Sanderson, Makayla E.'
'Mosquera, Mart&#xed;n A'
'Lemon, Christopher M.'

_publ_section_title
;
 Hangman dipyrrin complexes.
;
_journal_issue 1
_journal_name_full 'Chemical science'
_journal_page_first 602
_journal_page_last 616
_journal_paper_doi 10.1039/d5sc06893b
_journal_volume 17
_journal_year 2026
_chemical_formula_moiety 'C44 H32 N6 O4 Pd, 2(C2 H6 O S)'
_chemical_formula_sum 'C48 H44 N6 O6 Pd S2'
_chemical_formula_weight 971.41
_space_group_crystal_system monoclinic
_space_group_IT_number 15
_space_group_name_Hall '-C 2yc'
_space_group_name_H-M_alt 'C 1 2/c 1'
_atom_sites_solution_hydrogens mixed
_atom_sites_solution_primary dual
_audit_creation_date 2025-10-21
_audit_creation_method
;FinalCif V117 by Daniel Kratzert, Freiburg 2025,
https://dkratzert.de/finalcif.html
;
_audit_update_record
;
2025-10-21 deposited with the CCDC.	2025-11-03 downloaded from the CCDC.
;
_cell_angle_alpha 90
_cell_angle_beta 126.9130(10)
_cell_angle_gamma 90
_cell_formula_units_Z 4
_cell_length_a 38.9049(11)
_cell_length_b 5.6739(2)
_cell_length_c 24.1051(6)
_cell_measurement_reflns_used 7775
_cell_measurement_temperature 100
_cell_measurement_theta_max 25.02
_cell_measurement_theta_min 2.62
_cell_volume 4254.4(2)
_computing_cell_refinement 'SAINT V8.40B (Bruker, 2016)'
_computing_data_collection 'APEX4 (Bruker-AXS, 2021)'
_computing_data_reduction 'SAINT V8.40B (Bruker, 2016)'
_computing_molecular_graphics 'Olex2 1.5 (Dolomanov et al., 2009)'
_computing_publication_material 'Olex2 1.5 (Dolomanov et al., 2009)'
_computing_structure_refinement 'SHELXL 2019/3 (Sheldrick, 2015)'
_computing_structure_solution 'SHELXT 2018/2 (Sheldrick, 2018)'
_diffrn_ambient_environment N~2~
_diffrn_ambient_temperature 100
_diffrn_detector 'Bruker Photon II'
_diffrn_detector_area_resol_mean 7.39
_diffrn_detector_type 'Charge-Integrating Pixel Array'
_diffrn_measured_fraction_theta_full 0.999
_diffrn_measured_fraction_theta_max 0.999
_diffrn_measurement_device 'Fixed Chi Three-Circle Diffractometer'
_diffrn_measurement_device_type 'Bruker D8 VENTURE Duo'
_diffrn_measurement_method '\w and \f scans'
_diffrn_measurement_specimen_support 'MiTeGen micromount'
_diffrn_radiation_monochromator 'TRIUMPH graphite'
_diffrn_radiation_probe x-ray
_diffrn_radiation_type MoK\a
_diffrn_radiation_wavelength 0.71073
_diffrn_radiation_xray_symbol K-L~3~
_diffrn_reflns_av_R_equivalents 0.0660
_diffrn_reflns_av_unetI/netI 0.0389
_diffrn_reflns_Laue_measured_fraction_full 0.999
_diffrn_reflns_Laue_measured_fraction_max 0.999
_diffrn_reflns_limit_h_max 46
_diffrn_reflns_limit_h_min -46
_diffrn_reflns_limit_k_max 6
_diffrn_reflns_limit_k_min -6
_diffrn_reflns_limit_l_max 28
_diffrn_reflns_limit_l_min -28
_diffrn_reflns_number 24639
_diffrn_reflns_point_group_measured_fraction_full 0.999
_diffrn_reflns_point_group_measured_fraction_max 0.999
_diffrn_reflns_theta_full 25.038
_diffrn_reflns_theta_max 25.038
_diffrn_reflns_theta_min 2.619
_diffrn_source 'sealed tube'
_diffrn_source_current 30.0
_diffrn_source_power 1.35
_diffrn_source_type fine-focus
_diffrn_source_voltage 45.0
_diffrn_standards_number 0
_exptl_absorpt_coefficient_mu 0.594
_exptl_absorpt_correction_T_max 0.3760
_exptl_absorpt_correction_T_min 0.3205
_exptl_absorpt_correction_type multi-scan
_exptl_absorpt_process_details
;
SADABS-2016/2 (Bruker,2016/2) was used for absorption correction.
wR2(int) was 0.0668 before and 0.0612 after correction.
The Ratio of minimum to maximum transmission is 0.8524.
The \l/2 correction factor is Not present.
;
_exptl_crystal_colour orange
_exptl_crystal_colour_primary orange
_exptl_crystal_density_diffrn 1.517
_exptl_crystal_description plate
_exptl_crystal_F_000 2000
_exptl_crystal_size_max 0.27
_exptl_crystal_size_mid 0.09
_exptl_crystal_size_min 0.02
_refine_diff_density_max 0.458
_refine_diff_density_min -0.376
_refine_diff_density_rms 0.070
_refine_ls_extinction_method none
_refine_ls_goodness_of_fit_ref 1.030
_refine_ls_hydrogen_treatment mixed
_refine_ls_matrix_type full
_refine_ls_number_parameters 329
_refine_ls_number_reflns 3769
_refine_ls_number_restraints 42
_refine_ls_restrained_S_all 1.030
_refine_ls_R_factor_all 0.0519
_refine_ls_R_factor_gt 0.0329
_refine_ls_shift/su_max 0.007
_refine_ls_shift/su_mean 0.000
_refine_ls_structure_factor_coef Fsqd
_refine_ls_weighting_details 'w=1/[\s^2^(Fo^2^)+(0.0166P)^2^+13.8512P] where P=(Fo^2^+2Fc^2^)/3'
_refine_ls_weighting_scheme calc
_refine_ls_wR_factor_gt 0.0619
_refine_ls_wR_factor_ref 0.0685
_reflns_Friedel_coverage 0.000
_reflns_number_gt 2953
_reflns_number_total 3769
_reflns_threshold_expression 'I > 2\s(I)'
_cod_data_source_file d5sc06893b2.cif
_cod_data_source_block msu_cl32
_cod_depositor_comments
;
The following automatic conversions were performed:

data item '_diffrn_radiation_probe' value 'X-ray' was changed to
'x-ray' in accordance with the
/home/data/users/saulius/crontab/automatic-downloads/rss-feeds/RSC/lib/dictionaries/cif_core.dic
dictionary named 'cif_core.dic' version 2.4.2 last updated on
2011-04-26.

Automatic conversion script
Id: cif_fix_values 8170 2020-07-09 18:12:32Z antanas 

 Adding full bibliography for 1576196--1576201.cif.
;
_cod_original_sg_symbol_H-M C2/c
_cod_database_code 1576198
_olex2_refinement_description
;
1. Fixed Uiso
 At 1.2 times of:
  All C(H) groups
 At 1.5 times of:
  All C(H,H,H) groups
2. Restrained distances
 S1-O3 \\sim S1B-O3B
 with sigma of 0.02
 S1-C23 \\sim S1B-C24B
 with sigma of 0.02
 S1-C24 \\sim S1B-C23B
 with sigma of 0.02
 O3-C23 \\sim O3B-C24B
 with sigma of 0.04
 O3-C24 \\sim O3B-C23B
 with sigma of 0.04
 C23-C24 \\sim C24B-C23B
 with sigma of 0.04
3. Uiso/Uaniso restraints and constraints
C23 \\sim C23B: within 2A with sigma of 0.04 and sigma for terminal atoms of
0.08 within 2A
Uanis(O3B) = Uanis(O3)
4. Rigid body (RIGU) restrains
 S1, O3, C23, C24
 with sigma for 1-2 distances of 0.004 and sigma for 1-3 distances of 0.004
 S1B, O3B, C23B, C24B
 with sigma for 1-2 distances of 0.004 and sigma for 1-3 distances of 0.004
5. Others
 Sof(S1B)=Sof(O3B)=Sof(C23B)=Sof(H23D)=Sof(H23E)=Sof(H23F)=Sof(C24B)=Sof(H24D)=
 Sof(H24E)=Sof(H24F)=1-FVAR(1)
 Sof(S1)=Sof(O3)=Sof(C23)=Sof(H23A)=Sof(H23B)=Sof(H23C)=Sof(C24)=Sof(H24A)=
 Sof(H24B)=Sof(H24C)=FVAR(1)
6.a Aromatic/amide H refined with riding coordinates:
 C1(H1), C2(H2A), C3(H3A), C7(H7), C8(H8), C9(H9), C12(H12), C13(H13),
 C14(H14), C15(H15), C18(H18), C20(H20), C21(H21), C22(H22)
6.b Idealised Me refined as rotating group:
 C23(H23A,H23B,H23C), C24(H24A,H24B,H24C), C23B(H23D,H23E,H23F), C24B(H24D,
 H24E,H24F)
;
_olex2_submission_special_instructions 'No special instructions were received'
_shelx_shelxl_version_number 2019/3
_shelx_space_group_comment
;
The symmetry employed for this shelxl refinement is uniquely defined
by the following loop, which should always be used as a source of
symmetry information in preference to the above space-group names.
They are only intended as comments.
;
_shelx_estimated_absorpt_t_min 0.856
_shelx_estimated_absorpt_t_max 0.988
_diffrn_measurement_ambient_temperature_device_make 'Oxford Cryostream 700'

loop_
_space_group_symop_operation_xyz
'x, y, z'
'-x, y, -z+1/2'
'x+1/2, y+1/2, z'
'-x+1/2, y+1/2, -z+1/2'
'-x, -y, -z'
'x, -y, z-1/2'
'-x+1/2, -y+1/2, -z'
'x+1/2, -y+1/2, z-1/2'

loop_
_atom_site_label
_atom_site_type_symbol
_atom_site_fract_x
_atom_site_fract_y
_atom_site_fract_z
_atom_site_U_iso_or_equiv
_atom_site_adp_type
_atom_site_occupancy
_atom_site_site_symmetry_order
_atom_site_calc_flag
_atom_site_refinement_flags_posn
_atom_site_refinement_flags_adp
_atom_site_refinement_flags_occupancy
_atom_site_disorder_assembly
_atom_site_disorder_group
Pd1 Pd 0.500000 0.500000 0.500000 0.01352(9) Uani 1 2 d S . P . .
S1 S 0.68558(3) 0.0204(2) 0.53319(4) 0.0266(3) Uani 0.867(3) 1 d D . P A 1
O1 O 0.66755(6) 0.5247(4) 0.87998(9) 0.0261(5) Uani 1 1 d . . . . .
O2 O 0.68182(8) 0.4088(4) 0.65180(12) 0.0323(6) Uani 1 1 d . . . . .
H2 H 0.6917(16) 0.312(9) 0.635(3) 0.094(18) Uiso 1 1 d . . . . .
O3 O 0.71412(14) 0.1268(7) 0.6058(2) 0.0489(12) Uani 0.867(3) 1 d D . P A 1
N1 N 0.47380(7) 0.5936(4) 0.54780(11) 0.0157(5) Uani 1 1 d . . . . .
N2 N 0.53968(7) 0.7768(4) 0.54671(11) 0.0161(5) Uani 1 1 d . . . . .
N3 N 0.61457(8) 0.6381(5) 0.76846(13) 0.0179(6) Uani 1 1 d . . . . .
H3 H 0.6056(9) 0.606(5) 0.7303(16) 0.012(8) Uiso 1 1 d . . . . .
C1 C 0.43380(9) 0.5540(5) 0.52758(15) 0.0200(7) Uani 1 1 d . . . . .
H1 H 0.411393 0.486456 0.484310 0.024 Uiso 1 1 calc R U . . .
C2 C 0.42940(9) 0.6254(5) 0.57878(15) 0.0213(7) Uani 1 1 d . . . . .
H2A H 0.404144 0.615396 0.576328 0.026 Uiso 1 1 calc R U . . .
C3 C 0.46848(9) 0.7124(5) 0.63295(15) 0.0198(6) Uani 1 1 d . . . . .
H3A H 0.475595 0.770952 0.675611 0.024 Uiso 1 1 calc R U . . .
C4 C 0.49641(9) 0.6988(5) 0.61350(14) 0.0157(6) Uani 1 1 d . . . . .
C5 C 0.53618(9) 0.8093(5) 0.64540(14) 0.0161(6) Uani 1 1 d . . . . .
C6 C 0.55643(9) 0.8484(5) 0.61420(14) 0.0165(6) Uani 1 1 d . . . . .
C7 C 0.59095(8) 1.0062(6) 0.63757(13) 0.0195(6) Uani 1 1 d . . . . .
H7 H 0.608832 1.077154 0.682142 0.023 Uiso 1 1 calc R U . . .
C8 C 0.59373(9) 1.0373(5) 0.58419(14) 0.0215(7) Uani 1 1 d . . . . .
H8 H 0.613552 1.134996 0.584169 0.026 Uiso 1 1 calc R U . . .
C9 C 0.56134(9) 0.8956(5) 0.52913(15) 0.0197(6) Uani 1 1 d . . . . .
H9 H 0.555676 0.885969 0.484981 0.024 Uiso 1 1 calc R U . . .
C10 C 0.55631(9) 0.9184(5) 0.71536(14) 0.0168(6) Uani 1 1 d . . . . .
C11 C 0.59371(9) 0.8255(5) 0.77564(14) 0.0169(6) Uani 1 1 d . . . . .
C12 C 0.61030(9) 0.9261(5) 0.84003(15) 0.0195(7) Uani 1 1 d . . . . .
H12 H 0.634746 0.859027 0.881287 0.023 Uiso 1 1 calc R U . . .
C13 C 0.59087(9) 1.1244(6) 0.84334(15) 0.0239(7) Uani 1 1 d . . . . .
H13 H 0.602376 1.193514 0.887182 0.029 Uiso 1 1 calc R U . . .
C14 C 0.55508(10) 1.2237(6) 0.78411(16) 0.0233(7) Uani 1 1 d . . . . .
H14 H 0.542434 1.361960 0.786936 0.028 Uiso 1 1 calc R U . . .
C15 C 0.53785(10) 1.1188(6) 0.72043(15) 0.0216(7) Uani 1 1 d . . . . .
H15 H 0.513003 1.185172 0.679588 0.026 Uiso 1 1 calc R U . . .
C16 C 0.65082(8) 0.5173(6) 0.81763(13) 0.0193(6) Uani 1 1 d . . . . .
C17 C 0.66939(9) 0.3737(5) 0.78897(14) 0.0189(6) Uani 1 1 d . . . . .
C18 C 0.66739(9) 0.4536(5) 0.73258(14) 0.0198(7) Uani 1 1 d . . . . .
H18 H 0.653719 0.599087 0.710990 0.024 Uiso 1 1 calc R U . . .
C19 C 0.68554(9) 0.3192(6) 0.70793(16) 0.0238(7) Uani 1 1 d . . . . .
C20 C 0.70580(9) 0.1083(6) 0.73954(16) 0.0274(7) Uani 1 1 d . . . . .
H20 H 0.718383 0.017753 0.722841 0.033 Uiso 1 1 calc R U . . .
C21 C 0.70764(9) 0.0299(6) 0.79557(15) 0.0272(7) Uani 1 1 d . . . . .
H21 H 0.721385 -0.115502 0.817111 0.033 Uiso 1 1 calc R U . . .
C22 C 0.68963(9) 0.1615(5) 0.82060(15) 0.0220(7) Uani 1 1 d . . . . .
H22 H 0.691115 0.106731 0.859233 0.026 Uiso 1 1 calc R U . . .
C23 C 0.71932(19) 0.0060(12) 0.5072(3) 0.0509(19) Uani 0.867(3) 1 d D U P A 1
H23A H 0.719760 0.159678 0.489095 0.076 Uiso 0.867(3) 1 calc R U P A 1
H23B H 0.708431 -0.113776 0.470979 0.076 Uiso 0.867(3) 1 calc R U P A 1
H23C H 0.748524 -0.035821 0.547181 0.076 Uiso 0.867(3) 1 calc R U P A 1
C24 C 0.68493(17) -0.2864(9) 0.5477(3) 0.077(2) Uani 0.867(3) 1 d D . P A 1
H24A H 0.714424 -0.342030 0.581972 0.115 Uiso 0.867(3) 1 calc R U P A 1
H24B H 0.671971 -0.372028 0.503989 0.115 Uiso 0.867(3) 1 calc R U P A 1
H24C H 0.668034 -0.314286 0.564957 0.115 Uiso 0.867(3) 1 calc R U P A 1
S1B S 0.7120(2) -0.0961(14) 0.5853(3) 0.036(2) Uani 0.133(3) 1 d D . P A 2
O3B O 0.7051(11) 0.184(4) 0.5873(18) 0.0489(12) Uani 0.133(3) 1 d D . P A 2
C23B C 0.7219(12) -0.099(6) 0.5227(16) 0.040(9) Uani 0.133(3) 1 d D U P A 2
H23D H 0.715707 -0.256510 0.501883 0.060 Uiso 0.133(3) 1 calc R U P A 2
H23E H 0.752125 -0.060102 0.545042 0.060 Uiso 0.133(3) 1 calc R U P A 2
H23F H 0.703422 0.016984 0.486500 0.060 Uiso 0.133(3) 1 calc R U P A 2
C24B C 0.6569(6) -0.160(6) 0.5313(13) 0.045(7) Uani 0.133(3) 1 d D . P A 2
H24D H 0.641635 -0.037790 0.495578 0.068 Uiso 0.133(3) 1 calc R U P A 2
H24E H 0.646100 -0.163876 0.559012 0.068 Uiso 0.133(3) 1 calc R U P A 2
H24F H 0.652220 -0.313435 0.509214 0.068 Uiso 0.133(3) 1 calc R U P A 2

loop_
_atom_site_aniso_label
_atom_site_aniso_U_11
_atom_site_aniso_U_22
_atom_site_aniso_U_33
_atom_site_aniso_U_23
_atom_site_aniso_U_13
_atom_site_aniso_U_12
Pd1 0.01382(15) 0.01386(15) 0.00962(14) -0.00154(15) 0.00531(12) -0.00224(16)
S1 0.0234(5) 0.0339(6) 0.0201(5) -0.0037(5) 0.0118(4) -0.0002(5)
O1 0.0254(10) 0.0339(13) 0.0145(10) -0.0012(11) 0.0096(9) -0.0002(11)
O2 0.0366(13) 0.0394(14) 0.0343(13) -0.0055(11) 0.0285(12) -0.0050(11)
O3 0.033(3) 0.072(3) 0.039(3) -0.030(2) 0.020(2) -0.0030(18)
N1 0.0154(12) 0.0137(12) 0.0124(12) -0.0011(10) 0.0054(10) -0.0004(10)
N2 0.0143(12) 0.0174(13) 0.0119(12) -0.0008(10) 0.0053(10) -0.0011(10)
N3 0.0181(13) 0.0242(15) 0.0088(13) -0.0045(11) 0.0068(11) -0.0022(11)
C1 0.0172(14) 0.0179(18) 0.0186(14) -0.0006(12) 0.0073(12) -0.0023(12)
C2 0.0187(15) 0.0215(17) 0.0247(16) 0.0007(14) 0.0134(14) 0.0009(13)
C3 0.0235(16) 0.0210(16) 0.0157(15) 0.0004(13) 0.0122(13) -0.0007(13)
C4 0.0168(14) 0.0142(15) 0.0111(14) -0.0003(12) 0.0057(12) 0.0012(12)
C5 0.0165(14) 0.0147(15) 0.0133(14) -0.0013(12) 0.0069(12) 0.0011(12)
C6 0.0167(14) 0.0139(15) 0.0122(14) -0.0016(12) 0.0052(12) -0.0009(12)
C7 0.0201(13) 0.0170(13) 0.0148(13) -0.0048(16) 0.0069(11) -0.0040(16)
C8 0.0211(14) 0.0197(18) 0.0189(14) 0.0023(13) 0.0095(12) -0.0054(13)
C9 0.0225(16) 0.0179(15) 0.0151(15) 0.0039(13) 0.0094(13) -0.0005(13)
C10 0.0202(15) 0.0184(15) 0.0146(14) -0.0059(12) 0.0119(13) -0.0083(12)
C11 0.0177(14) 0.0215(16) 0.0163(15) -0.0050(13) 0.0128(13) -0.0067(13)
C12 0.0171(14) 0.0271(18) 0.0165(15) -0.0053(12) 0.0113(13) -0.0047(12)
C13 0.0208(16) 0.0348(19) 0.0184(16) -0.0140(15) 0.0129(14) -0.0114(15)
C14 0.0263(17) 0.0223(17) 0.0282(17) -0.0099(14) 0.0200(15) -0.0055(14)
C15 0.0202(15) 0.0223(17) 0.0215(16) -0.0033(14) 0.0121(14) -0.0025(14)
C16 0.0164(13) 0.0229(16) 0.0165(14) -0.0020(16) 0.0087(11) -0.0042(15)
C17 0.0141(14) 0.0214(16) 0.0163(15) -0.0067(13) 0.0065(12) -0.0059(13)
C18 0.0171(14) 0.0205(19) 0.0204(14) -0.0022(13) 0.0105(12) -0.0034(12)
C19 0.0181(15) 0.0317(18) 0.0245(17) -0.0079(14) 0.0143(14) -0.0070(14)
C20 0.0172(16) 0.0315(18) 0.0303(18) -0.0120(15) 0.0126(14) -0.0020(14)
C21 0.0182(14) 0.0220(19) 0.0249(16) -0.0060(15) 0.0041(13) -0.0012(14)
C22 0.0165(15) 0.0242(17) 0.0165(15) -0.0033(13) 0.0052(13) -0.0046(13)
C23 0.038(3) 0.088(5) 0.032(3) 0.021(4) 0.024(2) 0.031(4)
C24 0.041(3) 0.050(3) 0.065(4) 0.029(3) -0.008(3) -0.010(3)
S1B 0.019(4) 0.055(5) 0.020(4) 0.006(3) 0.005(3) 0.006(3)
O3B 0.033(3) 0.072(3) 0.039(3) -0.030(2) 0.020(2) -0.0030(18)
C23B 0.06(2) 0.04(2) 0.026(18) -0.025(16) 0.027(17) -0.023(19)
C24B 0.023(14) 0.07(2) 0.029(14) 0.000(14) 0.007(12) -0.014(13)

loop_
_atom_type_symbol
_atom_type_description
_atom_type_scat_dispersion_real
_atom_type_scat_dispersion_imag
_atom_type_scat_source
C C 0.0033 0.0016 'International Tables Vol C Tables 4.2.6.8 and 6.1.1.4'
H H 0.0000 0.0000 'International Tables Vol C Tables 4.2.6.8 and 6.1.1.4'
N N 0.0061 0.0033 'International Tables Vol C Tables 4.2.6.8 and 6.1.1.4'
O O 0.0106 0.0060 'International Tables Vol C Tables 4.2.6.8 and 6.1.1.4'
S S 0.1246 0.1234 'International Tables Vol C Tables 4.2.6.8 and 6.1.1.4'
Pd Pd -0.9988 1.0072 'International Tables Vol C Tables 4.2.6.8 and 6.1.1.4'

loop_
_geom_angle_atom_site_label_1
_geom_angle_atom_site_label_2
_geom_angle_atom_site_label_3
_geom_angle
_geom_angle_site_symmetry_1
_geom_angle_site_symmetry_3
_geom_angle_publ_flag
N1 Pd1 N1 180.0 5_666 . ?
N2 Pd1 N1 87.46(9) . . ?
N2 Pd1 N1 87.45(9) 5_666 5_666 ?
N2 Pd1 N1 92.54(9) . 5_666 ?
N2 Pd1 N1 92.55(9) 5_666 . ?
N2 Pd1 N2 180.0 5_666 . ?
O3 S1 C23 104.0(3) . . ?
O3 S1 C24 104.4(3) . . ?
C23 S1 C24 97.2(3) . . ?
C19 O2 H2 113(3) . . ?
C1 N1 Pd1 128.54(19) . . ?
C1 N1 C4 106.6(2) . . ?
C4 N1 Pd1 124.65(18) . . ?
C6 N2 Pd1 122.88(18) . . ?
C9 N2 Pd1 129.6(2) . . ?
C9 N2 C6 106.3(2) . . ?
C11 N3 H3 116(2) . . ?
C16 N3 H3 114(2) . . ?
C16 N3 C11 130.1(3) . . ?
N1 C1 H1 124.5 . . ?
N1 C1 C2 111.1(3) . . ?
C2 C1 H1 124.5 . . ?
C1 C2 H2A 126.6 . . ?
C3 C2 C1 106.9(3) . . ?
C3 C2 H2A 126.6 . . ?
C2 C3 H3A 126.4 . . ?
C2 C3 C4 107.3(3) . . ?
C4 C3 H3A 126.4 . . ?
N1 C4 C3 108.1(2) . . ?
C5 C4 N1 123.3(2) . . ?
C5 C4 C3 127.5(3) . . ?
C4 C5 C10 117.5(2) . . ?
C6 C5 C4 124.9(3) . . ?
C6 C5 C10 117.2(2) . . ?
N2 C6 C7 108.2(2) . . ?
C5 C6 N2 124.1(2) . . ?
C5 C6 C7 126.3(3) . . ?
C6 C7 H7 126.3 . . ?
C8 C7 C6 107.4(2) . . ?
C8 C7 H7 126.3 . . ?
C7 C8 H8 126.8 . . ?
C7 C8 C9 106.3(3) . . ?
C9 C8 H8 126.8 . . ?
N2 C9 C8 111.6(3) . . ?
N2 C9 H9 124.2 . . ?
C8 C9 H9 124.2 . . ?
C11 C10 C5 121.7(3) . . ?
C15 C10 C5 119.2(3) . . ?
C15 C10 C11 119.1(3) . . ?
C10 C11 N3 118.1(2) . . ?
C12 C11 N3 122.0(3) . . ?
C12 C11 C10 119.8(3) . . ?
C11 C12 H12 120.2 . . ?
C13 C12 C11 119.5(3) . . ?
C13 C12 H12 120.2 . . ?
C12 C13 H13 119.4 . . ?
C14 C13 C12 121.2(3) . . ?
C14 C13 H13 119.4 . . ?
C13 C14 H14 120.5 . . ?
C13 C14 C15 119.1(3) . . ?
C15 C14 H14 120.5 . . ?
C10 C15 H15 119.4 . . ?
C14 C15 C10 121.1(3) . . ?
C14 C15 H15 119.4 . . ?
O1 C16 N3 123.9(3) . . ?
O1 C16 C17 122.2(3) . . ?
N3 C16 C17 113.9(2) . . ?
C18 C17 C16 120.8(3) . . ?
C22 C17 C16 119.2(3) . . ?
C22 C17 C18 120.0(3) . . ?
C17 C18 H18 120.2 . . ?
C17 C18 C19 119.6(3) . . ?
C19 C18 H18 120.2 . . ?
O2 C19 C18 116.0(3) . . ?
O2 C19 C20 123.6(3) . . ?
C20 C19 C18 120.4(3) . . ?
C19 C20 H20 120.2 . . ?
C21 C20 C19 119.7(3) . . ?
C21 C20 H20 120.2 . . ?
C20 C21 H21 119.7 . . ?
C20 C21 C22 120.6(3) . . ?
C22 C21 H21 119.7 . . ?
C17 C22 H22 120.1 . . ?
C21 C22 C17 119.7(3) . . ?
C21 C22 H22 120.1 . . ?
S1 C23 H23A 109.5 . . ?
S1 C23 H23B 109.5 . . ?
S1 C23 H23C 109.5 . . ?
H23A C23 H23B 109.5 . . ?
H23A C23 H23C 109.5 . . ?
H23B C23 H23C 109.5 . . ?
S1 C24 H24A 109.5 . . ?
S1 C24 H24B 109.5 . . ?
S1 C24 H24C 109.5 . . ?
H24A C24 H24B 109.5 . . ?
H24A C24 H24C 109.5 . . ?
H24B C24 H24C 109.5 . . ?
O3B S1B C23B 99.2(16) . . ?
O3B S1B C24B 94.3(15) . . ?
C24B S1B C23B 99.2(14) . . ?
S1B C23B H23D 109.5 . . ?
S1B C23B H23E 109.5 . . ?
S1B C23B H23F 109.5 . . ?
H23D C23B H23E 109.5 . . ?
H23D C23B H23F 109.5 . . ?
H23E C23B H23F 109.5 . . ?
S1B C24B H24D 109.5 . . ?
S1B C24B H24E 109.5 . . ?
S1B C24B H24F 109.5 . . ?
H24D C24B H24E 109.5 . . ?
H24D C24B H24F 109.5 . . ?
H24E C24B H24F 109.5 . . ?

loop_
_geom_bond_atom_site_label_1
_geom_bond_atom_site_label_2
_geom_bond_distance
_geom_bond_site_symmetry_2
_geom_bond_publ_flag
Pd1 N1 2.015(2) 5_666 ?
Pd1 N1 2.015(2) . ?
Pd1 N2 2.007(2) 5_666 ?
Pd1 N2 2.007(2) . ?
S1 O3 1.525(4) . ?
S1 C23 1.763(5) . ?
S1 C24 1.779(5) . ?
O1 C16 1.228(3) . ?
O2 H2 0.89(5) . ?
O2 C19 1.369(4) . ?
N1 C1 1.341(4) . ?
N1 C4 1.402(3) . ?
N2 C6 1.401(3) . ?
N2 C9 1.332(4) . ?
N3 H3 0.78(3) . ?
N3 C11 1.410(4) . ?
N3 C16 1.362(4) . ?
C1 H1 0.9500 . ?
C1 C2 1.404(4) . ?
C2 H2A 0.9500 . ?
C2 C3 1.369(4) . ?
C3 H3A 0.9500 . ?
C3 C4 1.421(4) . ?
C4 C5 1.396(4) . ?
C5 C6 1.395(4) . ?
C5 C10 1.501(4) . ?
C6 C7 1.419(4) . ?
C7 H7 0.9500 . ?
C7 C8 1.366(4) . ?
C8 H8 0.9500 . ?
C8 C9 1.410(4) . ?
C9 H9 0.9500 . ?
C10 C11 1.402(4) . ?
C10 C15 1.389(4) . ?
C11 C12 1.396(4) . ?
C12 H12 0.9500 . ?
C12 C13 1.384(4) . ?
C13 H13 0.9500 . ?
C13 C14 1.381(4) . ?
C14 H14 0.9500 . ?
C14 C15 1.387(4) . ?
C15 H15 0.9500 . ?
C16 C17 1.504(4) . ?
C17 C18 1.390(4) . ?
C17 C22 1.390(4) . ?
C18 H18 0.9500 . ?
C18 C19 1.392(4) . ?
C19 C20 1.383(5) . ?
C20 H20 0.9500 . ?
C20 C21 1.382(4) . ?
C21 H21 0.9500 . ?
C21 C22 1.386(4) . ?
C22 H22 0.9500 . ?
C23 H23A 0.9800 . ?
C23 H23B 0.9800 . ?
C23 H23C 0.9800 . ?
C24 H24A 0.9800 . ?
C24 H24B 0.9800 . ?
C24 H24C 0.9800 . ?
S1B O3B 1.619(18) . ?
S1B C23B 1.768(17) . ?
S1B C24B 1.751(16) . ?
C23B H23D 0.9800 . ?
C23B H23E 0.9800 . ?
C23B H23F 0.9800 . ?
C24B H24D 0.9800 . ?
C24B H24E 0.9800 . ?
C24B H24F 0.9800 . ?

loop_
_geom_hbond_atom_site_label_D
_geom_hbond_atom_site_label_H
_geom_hbond_atom_site_label_A
_geom_hbond_distance_DH
_geom_hbond_distance_HA
_geom_hbond_distance_DA
_geom_hbond_angle_DHA
_geom_hbond_site_symmetry_A
_geom_hbond_publ_flag
O2 H2 O3 0.89(5) 1.76(5) 2.654(5) 177(5) . yes
O2 H2 O3B 0.89(5) 1.69(6) 2.56(3) 165(5) . yes

loop_
_geom_torsion_atom_site_label_1
_geom_torsion_atom_site_label_2
_geom_torsion_atom_site_label_3
_geom_torsion_atom_site_label_4
_geom_torsion
_geom_torsion_site_symmetry_1
_geom_torsion_site_symmetry_2
_geom_torsion_site_symmetry_3
_geom_torsion_site_symmetry_4
_geom_torsion_publ_flag
Pd1 N1 C1 C2 173.8(2) . . . . ?
Pd1 N1 C4 C3 -173.14(19) . . . . ?
Pd1 N1 C4 C5 18.2(4) . . . . ?
Pd1 N2 C6 C5 -27.1(4) . . . . ?
Pd1 N2 C6 C7 165.41(19) . . . . ?
Pd1 N2 C9 C8 -164.8(2) . . . . ?
O1 C16 C17 C18 -144.2(3) . . . . ?
O1 C16 C17 C22 34.2(4) . . . . ?
O2 C19 C20 C21 -179.3(3) . . . . ?
N1 C1 C2 C3 -0.1(3) . . . . ?
N1 C4 C5 C6 6.2(5) . . . . ?
N1 C4 C5 C10 178.9(3) . . . . ?
N2 C6 C7 C8 2.6(3) . . . . ?
N3 C11 C12 C13 173.6(3) . . . . ?
N3 C16 C17 C18 35.1(4) . . . . ?
N3 C16 C17 C22 -146.5(3) . . . . ?
C1 N1 C4 C3 2.2(3) . . . . ?
C1 N1 C4 C5 -166.5(3) . . . . ?
C1 C2 C3 C4 1.5(3) . . . . ?
C2 C3 C4 N1 -2.3(3) . . . . ?
C2 C3 C4 C5 165.8(3) . . . . ?
C3 C4 C5 C6 -160.2(3) . . . . ?
C3 C4 C5 C10 12.5(4) . . . . ?
C4 N1 C1 C2 -1.3(3) . . . . ?
C4 C5 C6 N2 -1.3(5) . . . . ?
C4 C5 C6 C7 163.8(3) . . . . ?
C4 C5 C10 C11 111.5(3) . . . . ?
C4 C5 C10 C15 -69.6(4) . . . . ?
C5 C6 C7 C8 -164.5(3) . . . . ?
C5 C10 C11 N3 5.8(4) . . . . ?
C5 C10 C11 C12 -177.2(3) . . . . ?
C5 C10 C15 C14 179.2(3) . . . . ?
C6 N2 C9 C8 2.8(3) . . . . ?
C6 C5 C10 C11 -75.2(4) . . . . ?
C6 C5 C10 C15 103.7(3) . . . . ?
C6 C7 C8 C9 -0.9(3) . . . . ?
C7 C8 C9 N2 -1.3(4) . . . . ?
C9 N2 C6 C5 164.2(3) . . . . ?
C9 N2 C6 C7 -3.3(3) . . . . ?
C10 C5 C6 N2 -174.1(3) . . . . ?
C10 C5 C6 C7 -8.9(4) . . . . ?
C10 C11 C12 C13 -3.3(4) . . . . ?
C11 N3 C16 O1 14.5(5) . . . . ?
C11 N3 C16 C17 -164.8(3) . . . . ?
C11 C10 C15 C14 -1.8(4) . . . . ?
C11 C12 C13 C14 0.6(4) . . . . ?
C12 C13 C14 C15 1.5(4) . . . . ?
C13 C14 C15 C10 -0.8(4) . . . . ?
C15 C10 C11 N3 -173.1(3) . . . . ?
C15 C10 C11 C12 3.9(4) . . . . ?
C16 N3 C11 C10 180.0(3) . . . . ?
C16 N3 C11 C12 3.0(5) . . . . ?
C16 C17 C18 C19 178.8(3) . . . . ?
C16 C17 C22 C21 -178.7(3) . . . . ?
C17 C18 C19 O2 179.3(3) . . . . ?
C17 C18 C19 C20 -0.6(4) . . . . ?
C18 C17 C22 C21 -0.2(4) . . . . ?
C18 C19 C20 C21 0.6(5) . . . . ?
C19 C20 C21 C22 -0.4(5) . . . . ?
C20 C21 C22 C17 0.2(4) . . . . ?
C22 C17 C18 C19 0.4(4) . . . . ?
